data_1539875
loop_
_publ_author_name
'Bronger, W.'
'Auffermann, G.'

_publ_section_title
;
 Zur Synthese und Struktur von Rb3 Pd H3 und Rb 3Pd H5
;
_journal_name_full 'Journal of Alloys Compd.'
_journal_page_first 235
_journal_page_last 240
_journal_volume 179
_journal_year 1992
_chemical_formula_sum 'D3 Pd Rb3'
_chemical_name_systematic 'Pd Rb3 D3'
_space_group_IT_number 139
_symmetry_space_group_name_Hall '-I 4 2'
_symmetry_space_group_name_H-M 'I 4/m m m'
_cell_angle_alpha 90
_cell_angle_beta 90
_cell_angle_gamma 90
_cell_formula_units_Z 8
_cell_length_a 11.215
_cell_length_b 11.215
_cell_length_c 11.083
_cell_volume 1393.978
_citation_journal_id_ASTM JALCEU
_cod_data_source_file Bronger_JALCEU_1992_906.cif
_cod_data_source_block D3Pd1Rb3
_cod_original_formula_sum 'D3 Pd1 Rb3'
_cod_database_code 1539875

loop_
_symmetry_equiv_pos_as_xyz
x,y,z
-y,x,z
-x,-y,z
y,-x,z
x,-y,-z
y,x,-z
-x,y,-z
-y,-x,-z
-x,-y,-z
y,-x,-z
x,y,-z
-y,x,-z
-x,y,z
-y,-x,z
x,-y,z
y,x,z
x+1/2,y+1/2,z+1/2
-y+1/2,x+1/2,z+1/2
-x+1/2,-y+1/2,z+1/2
y+1/2,-x+1/2,z+1/2
x+1/2,-y+1/2,-z+1/2
y+1/2,x+1/2,-z+1/2
-x+1/2,y+1/2,-z+1/2
-y+1/2,-x+1/2,-z+1/2
-x+1/2,-y+1/2,-z+1/2
y+1/2,-x+1/2,-z+1/2
x+1/2,y+1/2,-z+1/2
-y+1/2,x+1/2,-z+1/2
-x+1/2,y+1/2,z+1/2
-y+1/2,-x+1/2,z+1/2
x+1/2,-y+1/2,z+1/2
y+1/2,x+1/2,z+1/2

loop_
_atom_site_label
_atom_site_type_symbol
_atom_site_fract_x
_atom_site_fract_y
_atom_site_fract_z
_atom_site_occupancy
_atom_site_U_iso_or_equiv
Pd3 Pd 0 0.5 0 1 0.0
Pd1 Pd 0 0 0 1 0.0
Pd2 Pd 0 0 0.5 1 0.0
Rb2 Rb 0 0.249 0.203 1 0.0
Rb1 Rb 0.296 0.296 0 1 0.0
